data_7227862
loop_
_publ_author_name
'Deng, Shulin'
'Zeng, Delong'
'Luo, Yi'
'Zhao, Jianfu'
'Li, Xiaoling'
'Zhao, Zhennan'
'Chen, Tianfeng'

_publ_section_title
;
 Enhancement of cell uptake and antitumor activity of selenadiazole
 derivatives through interaction and delivery by serum albumin
;
_journal_issue 27
_journal_name_full 'RSC Adv.'
_journal_page_first 16721
_journal_paper_doi 10.1039/C6RA28801D
_journal_volume 7
_journal_year 2017
_chemical_formula_moiety 'C10 H10 N2 O2 Se'
_chemical_formula_sum 'C10 H10 N2 O2 Se'
_chemical_formula_weight 269.16
_chemical_name_systematic
;
 ? 
;
_space_group_crystal_system monoclinic
_space_group_IT_number 14
_space_group_name_Hall '-P 2ybc'
_space_group_name_H-M_alt 'P 1 21/c 1'
_symmetry_space_group_name_Hall '-P 2ybc'
_symmetry_space_group_name_H-M 'P 1 21/c 1'
_atom_sites_solution_hydrogens geom
_atom_sites_solution_primary direct
_atom_sites_solution_secondary difmap
_audit_creation_method SHELXL-97
_audit_update_record
;
2016-11-11 deposited with the CCDC.
2017-03-02 downloaded from the CCDC.
;
_cell_angle_alpha 90.00
_cell_angle_beta 102.521(4)
_cell_angle_gamma 90.00
_cell_formula_units_Z 4
_cell_length_a 16.3500(7)
_cell_length_b 4.6387(2)
_cell_length_c 14.6202(6)
_cell_measurement_reflns_used 1883
_cell_measurement_temperature 293(2)
_cell_measurement_theta_max 62.5745
_cell_measurement_theta_min 3.0937
_cell_volume 1082.46(8)
_computing_structure_refinement 'SHELXL-97 (Sheldrick, 1997)'
_computing_structure_solution 'SHELXS-97 (Sheldrick, 1990)'
_diffrn_ambient_temperature 293(2)
_diffrn_measured_fraction_theta_full 0.988
_diffrn_measured_fraction_theta_max 0.988
_diffrn_measurement_device_type 'Xcalibur, Sapphire3, Gemini ultra'
_diffrn_measurement_method '\w scans'
_diffrn_radiation_monochromator graphite
_diffrn_radiation_type CuK\a
_diffrn_radiation_wavelength 1.54178
_diffrn_reflns_av_R_equivalents 0.0152
_diffrn_reflns_av_unetI/netI 0.0195
_diffrn_reflns_limit_h_max 18
_diffrn_reflns_limit_h_min -15
_diffrn_reflns_limit_k_max 4
_diffrn_reflns_limit_k_min -5
_diffrn_reflns_limit_l_max 16
_diffrn_reflns_limit_l_min -16
_diffrn_reflns_number 3016
_diffrn_reflns_theta_full 62.66
_diffrn_reflns_theta_max 62.66
_diffrn_reflns_theta_min 5.54
_diffrn_source 'fine-focus sealed tube'
_diffrn_standards_decay_% 1
_diffrn_standards_interval_count 12
_diffrn_standards_interval_time 2
_diffrn_standards_number 3314
_exptl_absorpt_coefficient_mu 4.567
_exptl_absorpt_correction_T_max 1.00000
_exptl_absorpt_correction_T_min 0.48676
_exptl_absorpt_correction_type multi-scan
_exptl_crystal_colour yellow
_exptl_crystal_density_diffrn 1.652
_exptl_crystal_density_method 'not measured'
_exptl_crystal_description needle
_exptl_crystal_F_000 536
_exptl_crystal_size_max 0.6
_exptl_crystal_size_mid 0.3
_exptl_crystal_size_min 0.2
_refine_diff_density_max 0.268
_refine_diff_density_min -0.459
_refine_diff_density_rms 0.057
_refine_ls_extinction_method none
_refine_ls_goodness_of_fit_ref 1.061
_refine_ls_hydrogen_treatment constr
_refine_ls_matrix_type full
_refine_ls_number_parameters 138
_refine_ls_number_reflns 1718
_refine_ls_number_restraints 0
_refine_ls_restrained_S_all 1.061
_refine_ls_R_factor_all 0.0303
_refine_ls_R_factor_gt 0.0269
_refine_ls_shift/su_max 0.001
_refine_ls_shift/su_mean 0.000
_refine_ls_structure_factor_coef Fsqd
_refine_ls_weighting_details 'calc w=1/[\s^2^(Fo^2^)+(0.0438P)^2^+0.2606P] where P=(Fo^2^+2Fc^2^)/3'
_refine_ls_weighting_scheme calc
_refine_ls_wR_factor_gt 0.0708
_refine_ls_wR_factor_ref 0.0739
_reflns_number_gt 1539
_reflns_number_total 1718
_reflns_threshold_expression >2sigma(I)
_cod_data_source_file c6ra28801d2.cif
_cod_data_source_block IBS
_cod_database_code 7227862
_olex2_refinement_description
;
1. Fixed Uiso
 At 1.2 times of:
  All C(H) groups
 At 1.5 times of:
  All C(H,H,H) groups
2.a Ternary CH refined with riding coordinates:
 C8(H8)
2.b Aromatic/amide H refined with riding coordinates:
 C2(H2), C3(H3), C5(H5)
2.c Idealised Me refined as rotating group:
 C9(H9A,H9B,H9C), C10(H10A,H10B,H10C)
;

loop_
_space_group_symop_id
_space_group_symop_operation_xyz
1 'x, y, z'
2 '-x, y+1/2, -z+1/2'
3 '-x, -y, -z'
4 'x, -y-1/2, z-1/2'

loop_
_atom_site_label
_atom_site_type_symbol
_atom_site_fract_x
_atom_site_fract_y
_atom_site_fract_z
_atom_site_U_iso_or_equiv
_atom_site_adp_type
_atom_site_occupancy
_atom_site_calc_flag
_atom_site_refinement_flags_posn
C1 C 0.37490(16) 0.3907(5) 0.92825(17) 0.0424(6) Uani 1 d .
C2 C 0.31803(17) 0.5089(6) 0.97936(18) 0.0508(6) Uani 1 d .
H2 H 0.3221 0.4586 1.0418 0.061 Uiso 1 calc R
C3 C 0.25866(18) 0.6931(6) 0.93706(18) 0.0510(6) Uani 1 d .
H3 H 0.2218 0.7697 0.9709 0.061 Uiso 1 calc R
C4 C 0.25046(16) 0.7758(6) 0.84052(17) 0.0449(6) Uani 1 d .
C5 C 0.30349(17) 0.6678(6) 0.78918(18) 0.0465(6) Uani 1 d .
H5 H 0.2980 0.7223 0.7269 0.056 Uiso 1 calc R
C6 C 0.36714(16) 0.4717(6) 0.83109(17) 0.0424(6) Uani 1 d .
C7 C 0.18175(17) 0.9822(6) 0.80165(18) 0.0483(6) Uani 1 d .
C8 C 0.10861(18) 1.2245(7) 0.66431(19) 0.0533(7) Uani 1 d .
H8 H 0.1063 1.3876 0.7063 0.064 Uiso 1 calc R
C9 C 0.0253(2) 1.0732(8) 0.6434(2) 0.0711(9) Uani 1 d .
H9A H 0.0274 0.9143 0.6019 0.107 Uiso 1 calc GR
H9B H -0.0175 1.2058 0.6142 0.107 Uiso 1 calc GR
H9C H 0.0130 1.0029 0.7007 0.107 Uiso 1 calc GR
C10 C 0.1360(2) 1.3298(8) 0.5783(2) 0.0760(10) Uani 1 d .
H10A H 0.1894 1.4233 0.5965 0.114 Uiso 1 calc GR
H10B H 0.0954 1.4643 0.5453 0.114 Uiso 1 calc GR
H10C H 0.1405 1.1693 0.5383 0.114 Uiso 1 calc GR
N1 N 0.43580(14) 0.2095(5) 0.96270(14) 0.0474(5) Uani 1 d .
N2 N 0.42247(15) 0.3533(5) 0.78764(15) 0.0521(6) Uani 1 d .
O1 O 0.13831(14) 1.0935(5) 0.84760(14) 0.0659(6) Uani 1 d .
O2 O 0.17384(11) 1.0236(4) 0.70975(12) 0.0529(5) Uani 1 d .
Se1 Se 0.488533(17) 0.12601(7) 0.871133(18) 0.04970(14) Uani 1 d .

loop_
_atom_site_aniso_label
_atom_site_aniso_U_11
_atom_site_aniso_U_22
_atom_site_aniso_U_33
_atom_site_aniso_U_23
_atom_site_aniso_U_13
_atom_site_aniso_U_12
C1 0.0423(13) 0.0488(14) 0.0363(12) -0.0001(11) 0.0089(11) -0.0055(11)
C2 0.0565(16) 0.0610(16) 0.0379(13) 0.0018(12) 0.0169(12) 0.0017(14)
C3 0.0503(15) 0.0622(16) 0.0441(14) -0.0035(13) 0.0180(12) 0.0030(13)
C4 0.0409(13) 0.0492(14) 0.0443(13) -0.0029(12) 0.0087(11) -0.0039(12)
C5 0.0495(15) 0.0544(15) 0.0362(12) 0.0031(11) 0.0102(11) -0.0015(12)
C6 0.0429(13) 0.0489(14) 0.0373(12) -0.0001(11) 0.0129(11) -0.0045(11)
C7 0.0487(15) 0.0504(14) 0.0460(14) -0.0024(12) 0.0108(12) -0.0033(12)
C8 0.0564(17) 0.0554(15) 0.0477(15) 0.0028(13) 0.0106(12) 0.0118(14)
C9 0.0550(18) 0.081(2) 0.073(2) 0.0057(17) 0.0054(16) 0.0053(17)
C10 0.079(2) 0.091(2) 0.0607(19) 0.0210(18) 0.0217(17) 0.0171(19)
N1 0.0480(12) 0.0576(13) 0.0377(11) 0.0013(10) 0.0118(9) 0.0014(11)
N2 0.0519(13) 0.0660(15) 0.0418(12) 0.0065(10) 0.0175(10) 0.0066(11)
O1 0.0661(13) 0.0808(15) 0.0527(12) -0.0018(10) 0.0174(10) 0.0215(11)
O2 0.0523(11) 0.0611(11) 0.0456(10) 0.0023(9) 0.0113(9) 0.0122(9)
Se1 0.0474(2) 0.0604(2) 0.0434(2) 0.00229(12) 0.01428(13) 0.00499(13)

loop_
_atom_type_symbol
_atom_type_description
_atom_type_scat_dispersion_real
_atom_type_scat_dispersion_imag
_atom_type_scat_source
C C 0.0181 0.0091 'International Tables Vol C Tables 4.2.6.8 and 6.1.1.4'
H H 0.0000 0.0000 'International Tables Vol C Tables 4.2.6.8 and 6.1.1.4'
N N 0.0311 0.0180 'International Tables Vol C Tables 4.2.6.8 and 6.1.1.4'
O O 0.0492 0.0322 'International Tables Vol C Tables 4.2.6.8 and 6.1.1.4'
Se Se -0.7943 1.1372 'International Tables Vol C Tables 4.2.6.8 and 6.1.1.4'

loop_
_geom_angle_atom_site_label_1
_geom_angle_atom_site_label_2
_geom_angle_atom_site_label_3
_geom_angle
C2 C1 C6 119.1(2)
N1 C1 C2 124.8(2)
N1 C1 C6 116.0(2)
C3 C2 C1 119.6(2)
C2 C3 C4 121.8(2)
C3 C4 C7 116.5(2)
C5 C4 C3 120.5(2)
C5 C4 C7 122.9(2)
C4 C5 C6 119.6(2)
C5 C6 C1 119.4(2)
N2 C6 C1 115.9(2)
N2 C6 C5 124.7(2)
O1 C7 C4 123.6(2)
O1 C7 O2 124.3(3)
O2 C7 C4 112.1(2)
C9 C8 C10 113.7(3)
O2 C8 C9 109.5(3)
O2 C8 C10 105.5(2)
C1 N1 Se1 107.44(16)
C6 N2 Se1 106.85(17)
C7 O2 C8 116.8(2)
N1 Se1 N2 93.76(10)

loop_
_geom_bond_atom_site_label_1
_geom_bond_atom_site_label_2
_geom_bond_distance
C1 C2 1.423(4)
C1 C6 1.448(3)
C1 N1 1.317(3)
C2 C3 1.340(4)
C3 C4 1.440(3)
C4 C5 1.359(4)
C4 C7 1.492(4)
C5 C6 1.418(4)
C6 N2 1.332(3)
C7 O1 1.196(3)
C7 O2 1.336(3)
C8 C9 1.503(4)
C8 C10 1.504(4)
C8 O2 1.463(3)
N1 Se1 1.785(2)
N2 Se1 1.788(2)
